data_1555963
loop_
_publ_author_name
'Hashikawa, Yoshifumi'
'Murata, Michihisa'
'Wakamiya, Atsushi'
'Murata, Yasujiro'

_publ_section_title
;
 Co(I)-Mediated Removal of Addends on the C<sub>60</sub> Cage and
 Formation of the Monovalent Cobalt Complex
 CpCo(CO)(\h<sup>2</sup>-C<sub>60</sub>).
;
_journal_issue 24
_journal_name_full 'Organic letters'
_journal_page_first 6348
_journal_page_last 6351
_journal_paper_doi 10.1021/acs.orglett.6b03238
_journal_volume 18
_journal_year 2016
_chemical_formula_sum 'C66 H5 Co O'
_chemical_formula_weight 872.63
_space_group_IT_number 33
_space_group_name_Hall 'P 2c -2n'
_space_group_name_H-M_alt 'P n a 21'
_symmetry_cell_setting orthorhombic
_symmetry_space_group_name_H-M 'P n a 21'
_atom_sites_solution_hydrogens geom
_atom_sites_solution_primary direct
_atom_sites_solution_secondary difmap
_audit_creation_method SHELXL-97
_cell_angle_alpha 90.00
_cell_angle_beta 90.00
_cell_angle_gamma 90.00
_cell_formula_units_Z 4
_cell_length_a 19.3264(12)
_cell_length_b 16.2685(10)
_cell_length_c 9.8756(6)
_cell_measurement_reflns_used 5082
_cell_measurement_temperature 100(2)
_cell_measurement_theta_max 25.50
_cell_measurement_theta_min 1.64
_cell_volume 3105.0(3)
_computing_structure_refinement 'SHELXL-97 (Sheldrick, 1997)'
_computing_structure_solution 'SHELXS-97 (Sheldrick, 1990)'
_diffrn_ambient_temperature 100(2)
_diffrn_measured_fraction_theta_full 0.999
_diffrn_measured_fraction_theta_max 0.999
_diffrn_measurement_device_type 'Bruker Smart APEX II'
_diffrn_radiation_monochromator graphite
_diffrn_radiation_source 'fine-focus sealed tube'
_diffrn_radiation_type MoK\a
_diffrn_radiation_wavelength 0.71073
_diffrn_reflns_av_R_equivalents 0.0311
_diffrn_reflns_av_sigmaI/netI 0.0334
_diffrn_reflns_limit_h_max 22
_diffrn_reflns_limit_h_min -23
_diffrn_reflns_limit_k_max 19
_diffrn_reflns_limit_k_min -14
_diffrn_reflns_limit_l_max 11
_diffrn_reflns_limit_l_min -11
_diffrn_reflns_number 15265
_diffrn_reflns_theta_full 25.50
_diffrn_reflns_theta_max 25.50
_diffrn_reflns_theta_min 1.64
_exptl_absorpt_coefficient_mu 0.619
_exptl_absorpt_correction_T_max 0.9817
_exptl_absorpt_correction_T_min 0.9638
_exptl_absorpt_correction_type empirical
_exptl_absorpt_process_details SADABS
_exptl_crystal_colour black
_exptl_crystal_density_diffrn 1.867
_exptl_crystal_density_method 'not measured'
_exptl_crystal_description plate
_exptl_crystal_F_000 1744
_exptl_crystal_size_max 0.06
_exptl_crystal_size_mid 0.05
_exptl_crystal_size_min 0.03
_refine_diff_density_max 0.403
_refine_diff_density_min -0.587
_refine_diff_density_rms 0.063
_refine_ls_abs_structure_details 'Flack H D (1983), Acta Cryst. A39, 876-881'
_refine_ls_abs_structure_Flack 0.417(16)
_refine_ls_extinction_method none
_refine_ls_goodness_of_fit_ref 1.051
_refine_ls_hydrogen_treatment mixed
_refine_ls_matrix_type full
_refine_ls_number_parameters 613
_refine_ls_number_reflns 5082
_refine_ls_number_restraints 1
_refine_ls_restrained_S_all 1.051
_refine_ls_R_factor_all 0.0363
_refine_ls_R_factor_gt 0.0344
_refine_ls_shift/su_max 0.001
_refine_ls_shift/su_mean 0.000
_refine_ls_structure_factor_coef Fsqd
_refine_ls_weighting_details 'calc w=1/[\s^2^(Fo^2^)+(0.0710P)^2^+0.4709P] where P=(Fo^2^+2Fc^2^)/3'
_refine_ls_weighting_scheme calc
_refine_ls_wR_factor_gt 0.0924
_refine_ls_wR_factor_ref 0.0957
_reflns_number_gt 4832
_reflns_number_total 5082
_reflns_threshold_expression >2sigma(I)
_cod_data_source_file ol6b03238_si_002.cif
_cod_data_source_block 4coc60
_cod_depositor_comments
;
The following automatic conversions were performed:

data item '_symmetry_cell_setting' value 'Orthorhombic' was changed
to 'orthorhombic' in accordance with the
/home/saulius/struct/COD-crude-data/automatic-downloads/DataCite-retrospective/ACS/depositions/lib/dictionaries/cif_core.dic
dictionary named 'cif_core.dic' version 2.4.2 last updated on
2011-04-26.

Automatic conversion script
Id: cif_fix_values 6909 2019-04-08 15:41:33Z antanas 
;
_cod_original_sg_symbol_H-M Pna21
_cod_database_code 1555963

loop_
_symmetry_equiv_pos_as_xyz
'x, y, z'
'-x, -y, z+1/2'
'-x+1/2, y+1/2, z+1/2'
'x+1/2, -y+1/2, z'

loop_
_atom_site_label
_atom_site_type_symbol
_atom_site_fract_x
_atom_site_fract_y
_atom_site_fract_z
_atom_site_U_iso_or_equiv
_atom_site_adp_type
_atom_site_occupancy
_atom_site_symmetry_multiplicity
_atom_site_calc_flag
_atom_site_refinement_flags
C1 C 1.05100(16) 0.24559(19) 0.8852(3) 0.0196(7) Uani 1 1 d .
C2 C 0.91838(14) 0.22288(17) 0.7665(3) 0.0133(6) Uani 1 1 d .
C3 C 0.96778(14) 0.20302(17) 0.6566(3) 0.0138(6) Uani 1 1 d .
C4 C 1.00231(13) 0.2729(2) 0.5879(3) 0.0148(6) Uani 1 1 d .
C5 C 0.99454(14) 0.3538(2) 0.6311(4) 0.0159(7) Uani 1 1 d .
C6 C 0.94537(15) 0.37324(17) 0.7390(3) 0.0152(6) Uani 1 1 d .
C7 C 0.90656(15) 0.31038(16) 0.7984(3) 0.0141(6) Uani 1 1 d .
C8 C 0.83426(15) 0.32391(17) 0.8244(3) 0.0160(6) Uani 1 1 d .
C9 C 0.79769(15) 0.24788(18) 0.7984(3) 0.0160(6) Uani 1 1 d .
C10 C 0.84755(15) 0.18710(17) 0.7555(3) 0.0142(6) Uani 1 1 d .
C11 C 0.82951(15) 0.13177(17) 0.6543(3) 0.0146(6) Uani 1 1 d .
C12 C 0.87879(15) 0.11233(16) 0.5467(3) 0.0157(6) Uani 1 1 d .
C13 C 0.94369(15) 0.14903(17) 0.5455(3) 0.0149(6) Uani 1 1 d .
C14 C 0.97064(15) 0.17924(17) 0.4183(3) 0.0163(6) Uani 1 1 d .
C15 C 1.00720(14) 0.25569(19) 0.4460(3) 0.0152(6) Uani 1 1 d .
C16 C 1.00594(14) 0.31931(19) 0.3490(5) 0.0186(7) Uani 1 1 d .
C17 C 0.99826(13) 0.4027(2) 0.3952(4) 0.0189(7) Uani 1 1 d .
C18 C 0.99186(14) 0.41965(19) 0.5330(4) 0.0180(7) Uani 1 1 d .
C19 C 0.94177(15) 0.47939(16) 0.5792(3) 0.0180(6) Uani 1 1 d .
C20 C 0.91277(16) 0.45045(17) 0.7059(3) 0.0165(6) Uani 1 1 d .
C21 C 0.84324(16) 0.46359(18) 0.7359(3) 0.0178(6) Uani 1 1 d .
C22 C 0.80321(16) 0.39943(18) 0.7962(3) 0.0181(6) Uani 1 1 d .
C23 C 0.73434(16) 0.40078(19) 0.7379(3) 0.0198(7) Uani 1 1 d .
C24 C 0.69885(16) 0.32804(19) 0.7121(3) 0.0208(7) Uani 1 1 d .
C25 C 0.73129(17) 0.2495(2) 0.7445(3) 0.0195(7) Uani 1 1 d .
C26 C 0.71237(16) 0.19163(19) 0.6398(3) 0.0203(7) Uani 1 1 d .
C27 C 0.76132(15) 0.13454(17) 0.5958(3) 0.0172(6) Uani 1 1 d .
C28 C 0.76749(16) 0.11625(17) 0.4523(3) 0.0191(7) Uani 1 1 d .
C29 C 0.83989(15) 0.10334(16) 0.4223(3) 0.0173(7) Uani 1 1 d .
C30 C 0.86683(16) 0.13060(16) 0.2995(3) 0.0178(6) Uani 1 1 d .
C31 C 0.93445(16) 0.16953(17) 0.2984(3) 0.0174(6) Uani 1 1 d .
C32 C 0.93252(16) 0.23652(19) 0.1996(3) 0.0195(7) Uani 1 1 d .
C33 C 0.96781(16) 0.30890(19) 0.2251(3) 0.0190(7) Uani 1 1 d .
C34 C 0.93539(16) 0.38776(19) 0.1927(3) 0.0191(6) Uani 1 1 d .
C35 C 0.95390(15) 0.44508(18) 0.2995(3) 0.0200(7) Uani 1 1 d .
C36 C 0.90636(15) 0.50271(16) 0.3430(4) 0.0198(6) Uani 1 1 d .
C37 C 0.89977(16) 0.51992(17) 0.4866(3) 0.0198(7) Uani 1 1 d .
C38 C 0.82685(15) 0.53354(17) 0.5175(4) 0.0198(7) Uani 1 1 d .
C39 C 0.79942(18) 0.50586(16) 0.6383(3) 0.0192(7) Uani 1 1 d .
C40 C 0.73207(16) 0.46767(18) 0.6395(3) 0.0195(7) Uani 1 1 d .
C41 C 0.69523(15) 0.45773(18) 0.5202(3) 0.0187(6) Uani 1 1 d .
C42 C 0.65843(14) 0.3820(2) 0.4935(3) 0.0203(7) Uani 1 1 d .
C43 C 0.66052(15) 0.3181(2) 0.5877(4) 0.0206(7) Uani 1 1 d .
C44 C 0.66884(14) 0.2337(2) 0.5424(4) 0.0206(7) Uani 1 1 d .
C45 C 0.67482(14) 0.21648(19) 0.4062(4) 0.0192(7) Uani 1 1 d .
C46 C 0.72511(15) 0.15662(17) 0.3592(3) 0.0196(7) Uani 1 1 d .
C47 C 0.75333(17) 0.18540(18) 0.2324(3) 0.0190(7) Uani 1 1 d .
C48 C 0.82327(17) 0.17313(17) 0.2035(3) 0.0200(7) Uani 1 1 d .
C49 C 0.86359(17) 0.23825(19) 0.1408(3) 0.0194(6) Uani 1 1 d .
C50 C 0.83270(16) 0.31298(19) 0.1107(3) 0.0195(7) Uani 1 1 d .
C51 C 0.86943(16) 0.38948(18) 0.1367(3) 0.0191(6) Uani 1 1 d .
C52 C 0.81936(15) 0.44955(18) 0.1832(3) 0.0177(6) Uani 1 1 d .
C53 C 0.83736(16) 0.50502(17) 0.2850(3) 0.0186(7) Uani 1 1 d .
C54 C 0.78891(16) 0.52441(17) 0.3921(3) 0.0194(7) Uani 1 1 d .
C55 C 0.72400(15) 0.48729(18) 0.3931(3) 0.0192(6) Uani 1 1 d .
C56 C 0.70517(15) 0.42904(18) 0.2879(3) 0.0183(6) Uani 1 1 d .
C57 C 0.66444(14) 0.36354(18) 0.3508(4) 0.0184(6) Uani 1 1 d .
C58 C 0.67267(14) 0.28293(19) 0.3066(3) 0.0203(7) Uani 1 1 d .
C59 C 0.72128(16) 0.26342(19) 0.1997(3) 0.0194(6) Uani 1 1 d .
C60 C 0.76027(17) 0.32614(18) 0.1403(3) 0.0183(7) Uani 1 1 d .
C61 C 0.75167(16) 0.41054(19) 0.1856(3) 0.0188(6) Uani 1 1 d .
C62 C 1.07099(16) 0.07298(18) 0.9092(3) 0.0211(7) Uani 1 1 d .
H1 H 1.1195 0.0815 0.9163 0.025 Uiso 1 1 calc R
C63 C 1.02068(16) 0.09103(18) 1.0123(3) 0.0194(6) Uani 1 1 d .
H2 H 1.0301 0.1134 1.0993 0.023 Uiso 1 1 calc R
C64 C 0.95502(16) 0.06974(18) 0.9618(3) 0.0190(7) Uani 1 1 d .
H3 H 0.9124 0.0741 1.0091 0.023 Uiso 1 1 calc R
C65 C 0.96411(16) 0.04043(16) 0.8266(4) 0.0203(6) Uani 1 1 d .
H4 H 0.9282 0.0236 0.7670 0.024 Uiso 1 1 calc R
C66 C 1.03634(17) 0.04069(18) 0.7964(3) 0.0209(7) Uani 1 1 d .
H5 H 1.0571 0.0223 0.7147 0.025 Uiso 1 1 calc R
Co1 Co 1.000003(18) 0.15959(2) 0.83881(7) 0.01365(11) Uani 1 1 d .
O1 O 1.08584(12) 0.29693(14) 0.9210(3) 0.0322(6) Uani 1 1 d .

loop_
_atom_site_aniso_label
_atom_site_aniso_U_11
_atom_site_aniso_U_22
_atom_site_aniso_U_33
_atom_site_aniso_U_23
_atom_site_aniso_U_13
_atom_site_aniso_U_12
C1 0.0197(15) 0.0176(15) 0.0215(16) 0.0023(12) -0.0043(13) 0.0065(13)
C2 0.0142(14) 0.0121(13) 0.0134(15) 0.0032(11) -0.0002(12) 0.0021(11)
C3 0.0123(14) 0.0149(14) 0.0142(15) 0.0026(11) 0.0003(12) 0.0023(11)
C4 0.0079(13) 0.0179(16) 0.0186(16) 0.0016(12) -0.0025(11) 0.0017(10)
C5 0.0117(15) 0.0170(15) 0.0191(17) 0.0014(12) -0.0061(12) -0.0033(11)
C6 0.0159(14) 0.0138(14) 0.0158(15) -0.0012(11) -0.0079(12) -0.0020(11)
C7 0.0207(15) 0.0132(14) 0.0084(14) 0.0001(10) -0.0045(12) 0.0009(11)
C8 0.0218(15) 0.0212(14) 0.0051(15) -0.0022(12) 0.0020(12) 0.0042(11)
C9 0.0204(15) 0.0178(14) 0.0099(15) 0.0050(11) 0.0046(12) -0.0007(12)
C10 0.0154(14) 0.0148(14) 0.0124(15) 0.0079(11) -0.0013(12) 0.0014(11)
C11 0.0168(15) 0.0096(13) 0.0174(16) 0.0069(11) 0.0002(12) -0.0024(11)
C12 0.0206(15) 0.0044(12) 0.0220(16) 0.0022(11) -0.0010(13) 0.0026(10)
C13 0.0141(14) 0.0093(13) 0.0212(18) 0.0002(11) -0.0013(13) 0.0077(11)
C14 0.0145(15) 0.0178(15) 0.0165(17) -0.0001(12) 0.0040(13) 0.0095(12)
C15 0.0106(14) 0.0191(15) 0.0160(16) 0.0019(13) 0.0028(12) 0.0050(11)
C16 0.0083(13) 0.0240(15) 0.0235(18) 0.0059(18) 0.0057(13) 0.0015(10)
C17 0.0114(14) 0.0219(17) 0.0236(17) 0.0073(13) 0.0022(13) -0.0065(11)
C18 0.0120(14) 0.0155(15) 0.0265(18) 0.0030(13) -0.0025(13) -0.0079(11)
C19 0.0217(15) 0.0087(14) 0.0235(16) -0.0018(12) -0.0091(14) -0.0081(11)
C20 0.0232(15) 0.0097(13) 0.0167(16) -0.0068(11) -0.0053(13) -0.0036(11)
C21 0.0268(16) 0.0129(14) 0.0136(15) -0.0078(11) -0.0061(13) 0.0061(12)
C22 0.0238(15) 0.0207(15) 0.0097(14) -0.0055(11) 0.0028(13) 0.0075(12)
C23 0.0228(16) 0.0228(16) 0.0139(15) -0.0029(12) 0.0058(13) 0.0118(13)
C24 0.0150(15) 0.0282(16) 0.0190(17) 0.0030(13) 0.0068(14) 0.0051(12)
C25 0.0162(14) 0.0252(16) 0.0170(16) 0.0073(12) 0.0089(13) 0.0006(12)
C26 0.0115(14) 0.0229(16) 0.0264(18) 0.0068(13) 0.0048(13) -0.0076(12)
C27 0.0163(14) 0.0125(13) 0.0229(17) 0.0061(12) -0.0001(13) -0.0078(11)
C28 0.0212(16) 0.0098(14) 0.0263(18) 0.0002(12) -0.0042(14) -0.0088(11)
C29 0.0237(16) 0.0035(12) 0.0246(17) -0.0026(11) -0.0014(14) -0.0005(11)
C30 0.0260(16) 0.0082(13) 0.0191(16) -0.0068(11) 0.0000(13) 0.0050(12)
C31 0.0197(15) 0.0160(14) 0.0166(16) -0.0057(12) 0.0029(13) 0.0098(11)
C32 0.0209(16) 0.0252(16) 0.0124(15) -0.0028(12) 0.0056(13) 0.0069(12)
C33 0.0162(15) 0.0277(16) 0.0131(16) 0.0025(13) 0.0085(13) 0.0025(13)
C34 0.0180(15) 0.0250(15) 0.0142(15) 0.0101(13) 0.0073(13) -0.0030(12)
C35 0.0171(15) 0.0202(15) 0.0225(18) 0.0103(12) 0.0018(13) -0.0077(11)
C36 0.0243(15) 0.0119(13) 0.0233(16) 0.0091(13) -0.0025(15) -0.0070(11)
C37 0.0260(17) 0.0071(13) 0.0263(18) 0.0009(12) -0.0057(14) -0.0069(12)
C38 0.0282(17) 0.0044(14) 0.0268(18) -0.0017(12) -0.0085(15) 0.0028(11)
C39 0.0279(17) 0.0082(13) 0.0214(16) -0.0051(12) -0.0037(14) 0.0072(12)
C40 0.0204(16) 0.0187(15) 0.0194(16) -0.0054(12) 0.0008(13) 0.0121(12)
C41 0.0138(14) 0.0205(15) 0.0216(16) -0.0007(12) 0.0013(13) 0.0126(12)
C42 0.0062(13) 0.0296(17) 0.0251(18) 0.0023(14) 0.0009(13) 0.0077(12)
C43 0.0078(14) 0.0317(17) 0.0221(18) 0.0045(14) 0.0044(13) 0.0028(12)
C44 0.0067(14) 0.0259(17) 0.0291(19) 0.0062(13) 0.0021(13) -0.0049(11)
C45 0.0092(14) 0.0219(15) 0.0265(18) 0.0030(13) -0.0049(13) -0.0069(11)
C46 0.0193(15) 0.0156(14) 0.024(2) -0.0033(12) -0.0051(14) -0.0095(11)
C47 0.0260(16) 0.0154(14) 0.0154(16) -0.0065(12) -0.0095(13) -0.0040(12)
C48 0.0300(18) 0.0147(14) 0.0152(16) -0.0082(12) -0.0037(14) 0.0016(12)
C49 0.0270(17) 0.0216(15) 0.0096(14) -0.0045(12) -0.0008(13) 0.0058(13)
C50 0.0235(17) 0.0261(16) 0.0088(16) -0.0010(12) -0.0014(13) 0.0024(12)
C51 0.0261(17) 0.0203(15) 0.0107(15) 0.0065(12) 0.0012(13) 0.0003(12)
C52 0.0214(15) 0.0183(14) 0.0134(15) 0.0102(12) -0.0033(13) 0.0026(12)
C53 0.0261(17) 0.0081(13) 0.0217(16) 0.0080(11) -0.0042(14) -0.0001(11)
C54 0.0280(17) 0.0078(13) 0.0224(16) 0.0028(12) -0.0070(14) 0.0079(12)
C55 0.0209(15) 0.0146(14) 0.0222(16) 0.0033(12) -0.0061(14) 0.0099(12)
C56 0.0142(14) 0.0217(15) 0.0189(16) 0.0035(12) -0.0047(13) 0.0092(12)
C57 0.0085(13) 0.0243(15) 0.0224(17) -0.0002(15) -0.0034(13) 0.0020(11)
C58 0.0111(13) 0.0247(15) 0.025(2) 0.0016(13) -0.0073(13) -0.0041(12)
C59 0.0185(15) 0.0224(15) 0.0172(16) -0.0046(13) -0.0105(13) -0.0008(12)
C60 0.0217(16) 0.0223(16) 0.0110(16) -0.0012(12) -0.0053(13) 0.0013(12)
C61 0.0205(15) 0.0202(15) 0.0156(16) 0.0031(13) -0.0081(13) 0.0015(12)
C62 0.0170(15) 0.0180(15) 0.0284(18) 0.0105(13) -0.0013(14) 0.0049(12)
C63 0.0267(15) 0.0174(15) 0.0141(16) 0.0065(12) -0.0028(14) 0.0042(13)
C64 0.0194(15) 0.0163(15) 0.0213(17) 0.0103(12) 0.0029(13) 0.0012(12)
C65 0.0267(16) 0.0093(12) 0.0249(17) 0.0024(13) -0.0030(16) -0.0003(11)
C66 0.0306(18) 0.0110(13) 0.0210(17) 0.0014(11) 0.0038(14) 0.0086(12)
Co1 0.0150(2) 0.01127(19) 0.0146(2) 0.00180(18) -0.00077(15) 0.00210(14)
O1 0.0318(13) 0.0205(12) 0.0442(16) -0.0035(11) -0.0158(12) -0.0036(10)

loop_
_atom_type_symbol
_atom_type_description
_atom_type_scat_dispersion_real
_atom_type_scat_dispersion_imag
_atom_type_scat_source
C C 0.0033 0.0016 'International Tables Vol C Tables 4.2.6.8 and 6.1.1.4'
H H 0.0000 0.0000 'International Tables Vol C Tables 4.2.6.8 and 6.1.1.4'
Co Co 0.3494 0.9721 'International Tables Vol C Tables 4.2.6.8 and 6.1.1.4'
O O 0.0106 0.0060 'International Tables Vol C Tables 4.2.6.8 and 6.1.1.4'

loop_
_geom_angle_atom_site_label_1
_geom_angle_atom_site_label_2
_geom_angle_atom_site_label_3
_geom_angle
O1 C1 Co1 175.2(3)
C7 C2 C3 117.8(2)
C7 C2 C10 104.5(2)
C3 C2 C10 116.9(3)
C7 C2 Co1 122.6(2)
C3 C2 Co1 69.11(15)
C10 C2 Co1 123.04(19)
C13 C3 C2 118.0(2)
C13 C3 C4 104.9(3)
C2 C3 C4 117.3(2)
C13 C3 Co1 123.13(19)
C2 C3 Co1 67.93(16)
C4 C3 Co1 122.3(2)
C5 C4 C15 119.4(3)
C5 C4 C3 122.4(3)
C15 C4 C3 109.1(3)
C4 C5 C18 120.0(3)
C4 C5 C6 119.9(3)
C18 C5 C6 107.7(3)
C7 C6 C20 119.9(3)
C7 C6 C5 119.8(3)
C20 C6 C5 107.9(3)
C6 C7 C8 119.0(2)
C6 C7 C2 122.2(3)
C8 C7 C2 109.7(2)
C22 C8 C7 121.1(3)
C22 C8 C9 120.4(3)
C7 C8 C9 108.2(2)
C25 C9 C10 121.1(3)
C25 C9 C8 120.2(3)
C10 C9 C8 108.1(2)
C11 C10 C9 119.1(3)
C11 C10 C2 122.4(3)
C9 C10 C2 108.9(2)
C10 C11 C27 119.9(3)
C10 C11 C12 120.0(3)
C27 C11 C12 108.1(3)
C13 C12 C29 120.4(3)
C13 C12 C11 120.1(3)
C29 C12 C11 107.5(2)
C12 C13 C14 118.6(3)
C12 C13 C3 122.2(3)
C14 C13 C3 109.2(2)
C31 C14 C13 121.5(3)
C31 C14 C15 120.2(3)
C13 C14 C15 107.6(3)
C16 C15 C4 121.3(3)
C16 C15 C14 119.4(3)
C4 C15 C14 108.6(3)
C15 C16 C17 118.6(4)
C15 C16 C33 120.0(3)
C17 C16 C33 109.1(3)
C18 C17 C16 120.3(3)
C18 C17 C35 119.3(3)
C16 C17 C35 107.6(3)
C17 C18 C5 120.3(3)
C17 C18 C19 120.1(3)
C5 C18 C19 108.1(3)
C37 C19 C18 120.2(3)
C37 C19 C20 119.8(3)
C18 C19 C20 108.2(3)
C21 C20 C6 120.5(3)
C21 C20 C19 120.4(3)
C6 C20 C19 108.0(3)
C20 C21 C22 119.9(3)
C20 C21 C39 119.6(3)
C22 C21 C39 107.8(3)
C8 C22 C21 119.6(3)
C8 C22 C23 119.2(3)
C21 C22 C23 108.7(3)
C24 C23 C22 120.8(3)
C24 C23 C40 119.8(3)
C22 C23 C40 107.7(3)
C23 C24 C43 120.3(3)
C23 C24 C25 119.5(3)
C43 C24 C25 108.0(3)
C9 C25 C26 119.7(3)
C9 C25 C24 119.8(3)
C26 C25 C24 107.7(3)
C27 C26 C25 119.0(3)
C27 C26 C44 120.0(3)
C25 C26 C44 108.3(3)
C26 C27 C11 121.1(3)
C26 C27 C28 119.7(3)
C11 C27 C28 108.1(3)
C46 C28 C29 120.1(3)
C46 C28 C27 119.9(3)
C29 C28 C27 108.0(3)
C30 C29 C28 119.6(3)
C30 C29 C12 120.8(3)
C28 C29 C12 108.3(3)
C29 C30 C48 120.4(3)
C29 C30 C31 118.8(3)
C48 C30 C31 108.1(3)
C14 C31 C30 119.9(3)
C14 C31 C32 119.9(3)
C30 C31 C32 107.9(3)
C33 C32 C49 120.5(3)
C33 C32 C31 120.0(3)
C49 C32 C31 107.7(3)
C32 C33 C16 120.5(3)
C32 C33 C34 119.7(3)
C16 C33 C34 107.6(3)
C51 C34 C35 120.1(3)
C51 C34 C33 119.8(3)
C35 C34 C33 107.4(3)
C36 C35 C17 120.9(3)
C36 C35 C34 119.9(3)
C17 C35 C34 108.3(3)
C35 C36 C37 119.6(3)
C35 C36 C53 120.4(3)
C37 C36 C53 107.5(3)
C19 C37 C36 120.0(3)
C19 C37 C38 120.0(3)
C36 C37 C38 108.5(3)
C39 C38 C54 120.8(3)
C39 C38 C37 120.1(3)
C54 C38 C37 107.2(3)
C38 C39 C40 119.6(3)
C38 C39 C21 120.2(3)
C40 C39 C21 108.4(3)
C41 C40 C39 120.4(3)
C41 C40 C23 119.6(3)
C39 C40 C23 107.4(3)
C40 C41 C42 120.4(3)
C40 C41 C55 119.9(3)
C42 C41 C55 108.2(3)
C43 C42 C57 119.5(3)
C43 C42 C41 120.0(3)
C57 C42 C41 108.3(3)
C42 C43 C24 119.9(3)
C42 C43 C44 120.2(3)
C24 C43 C44 108.1(3)
C45 C44 C26 120.2(3)
C45 C44 C43 120.1(3)
C26 C44 C43 107.8(3)
C44 C45 C46 120.3(3)
C44 C45 C58 120.2(3)
C46 C45 C58 107.4(3)
C28 C46 C47 120.1(3)
C28 C46 C45 119.8(3)
C47 C46 C45 108.2(3)
C48 C47 C46 119.8(3)
C48 C47 C59 119.6(3)
C46 C47 C59 108.4(3)
C47 C48 C30 119.9(3)
C47 C48 C49 120.1(3)
C30 C48 C49 108.4(3)
C50 C49 C48 120.0(3)
C50 C49 C32 119.8(3)
C48 C49 C32 107.9(3)
C49 C50 C60 120.2(3)
C49 C50 C51 120.1(3)
C60 C50 C51 108.0(3)
C34 C51 C52 120.0(3)
C34 C51 C50 120.0(3)
C52 C51 C50 107.9(3)
C53 C52 C51 119.8(3)
C53 C52 C61 119.6(3)
C51 C52 C61 108.2(3)
C52 C53 C54 120.4(3)
C52 C53 C36 119.8(3)
C54 C53 C36 108.1(3)
C55 C54 C38 119.7(3)
C55 C54 C53 119.6(3)
C38 C54 C53 108.7(3)
C54 C55 C56 120.2(3)
C54 C55 C41 119.6(3)
C56 C55 C41 107.8(3)
C61 C56 C55 120.1(3)
C61 C56 C57 120.0(3)
C55 C56 C57 107.8(3)
C58 C57 C42 120.7(3)
C58 C57 C56 119.5(3)
C42 C57 C56 107.8(3)
C57 C58 C59 120.6(3)
C57 C58 C45 119.3(3)
C59 C58 C45 108.1(3)
C60 C59 C58 119.7(3)
C60 C59 C47 120.2(3)
C58 C59 C47 107.9(3)
C59 C60 C50 119.9(3)
C59 C60 C61 119.9(3)
C50 C60 C61 108.2(3)
C56 C61 C60 120.3(3)
C56 C61 C52 120.1(3)
C60 C61 C52 107.7(3)
C66 C62 C63 108.4(3)
C66 C62 Co1 70.99(17)
C63 C62 Co1 69.73(16)
C64 C63 C62 107.9(3)
C64 C63 Co1 70.55(17)
C62 C63 Co1 69.90(18)
C63 C64 C65 107.6(3)
C63 C64 Co1 70.05(17)
C65 C64 Co1 68.85(17)
C66 C65 C64 108.3(3)
C66 C65 Co1 71.36(16)
C64 C65 Co1 70.92(17)
C62 C66 C65 107.6(3)
C62 C66 Co1 69.89(17)
C65 C66 Co1 68.53(15)
C1 Co1 C2 97.10(13)
C1 Co1 C3 97.17(13)
C2 Co1 C3 42.96(11)
C1 Co1 C65 160.82(13)
C2 Co1 C65 101.32(12)
C3 Co1 C65 99.92(13)
C1 Co1 C63 95.93(14)
C2 Co1 C63 135.67(12)
C3 Co1 C63 166.87(12)
C65 Co1 C63 67.00(14)
C1 Co1 C62 94.67(13)
C2 Co1 C62 168.07(12)
C3 Co1 C62 137.05(13)
C65 Co1 C62 66.77(12)
C63 Co1 C62 40.37(12)
C1 Co1 C64 129.31(14)
C2 Co1 C64 103.75(12)
C3 Co1 C64 129.10(12)
C65 Co1 C64 40.23(13)
C63 Co1 C64 39.40(12)
C62 Co1 C64 66.89(12)
C1 Co1 C66 126.36(13)
C2 Co1 C66 131.45(12)
C3 Co1 C66 104.26(12)
C65 Co1 C66 40.10(13)
C63 Co1 C66 66.85(12)
C62 Co1 C66 39.13(13)
C64 Co1 C66 67.10(13)

loop_
_geom_bond_atom_site_label_1
_geom_bond_atom_site_label_2
_geom_bond_distance
C1 O1 1.129(4)
C1 Co1 1.772(3)
C2 C7 1.476(4)
C2 C3 1.481(4)
C2 C10 1.491(4)
C2 Co1 2.014(3)
C3 C13 1.481(4)
C3 C4 1.482(4)
C3 Co1 2.031(3)
C4 C5 1.391(5)
C4 C15 1.432(4)
C5 C18 1.445(5)
C5 C6 1.463(5)
C6 C7 1.397(4)
C6 C20 1.443(4)
C7 C8 1.438(4)
C8 C22 1.395(4)
C8 C9 1.448(4)
C9 C25 1.389(4)
C9 C10 1.444(4)
C10 C11 1.389(4)
C11 C27 1.440(4)
C11 C12 1.462(4)
C12 C13 1.389(4)
C12 C29 1.447(4)
C13 C14 1.446(4)
C14 C31 1.384(4)
C14 C15 1.456(4)
C15 C16 1.411(5)
C16 C17 1.438(5)
C16 C33 1.438(5)
C17 C18 1.394(5)
C17 C35 1.451(4)
C18 C19 1.446(4)
C19 C37 1.389(4)
C19 C20 1.450(5)
C20 C21 1.392(4)
C21 C22 1.429(4)
C21 C39 1.456(4)
C22 C23 1.451(4)
C23 C24 1.391(4)
C23 C40 1.459(4)
C24 C43 1.444(5)
C24 C25 1.459(4)
C25 C26 1.445(5)
C26 C27 1.395(4)
C26 C44 1.450(5)
C27 C28 1.453(5)
C28 C46 1.396(4)
C28 C29 1.445(4)
C29 C30 1.392(5)
C30 C48 1.445(4)
C30 C31 1.452(4)
C31 C32 1.463(4)
C32 C33 1.384(4)
C32 C49 1.454(4)
C33 C34 1.463(4)
C34 C51 1.390(4)
C34 C35 1.452(5)
C35 C36 1.381(4)
C36 C37 1.451(5)
C36 C53 1.452(4)
C37 C38 1.459(4)
C38 C39 1.381(5)
C38 C54 1.446(5)
C39 C40 1.442(5)
C40 C41 1.386(5)
C41 C42 1.447(4)
C41 C55 1.454(5)
C42 C43 1.395(5)
C42 C57 1.446(5)
C43 C44 1.452(5)
C44 C45 1.378(5)
C45 C46 1.452(4)
C45 C58 1.462(4)
C46 C47 1.444(5)
C47 C48 1.396(5)
C47 C59 1.449(4)
C48 C49 1.454(5)
C49 C50 1.387(4)
C50 C60 1.446(4)
C50 C51 1.456(4)
C51 C52 1.450(4)
C52 C53 1.395(5)
C52 C61 1.454(4)
C53 C54 1.448(5)
C54 C55 1.392(4)
C55 C56 1.453(4)
C56 C61 1.385(4)
C56 C57 1.463(4)
C57 C58 1.391(5)
C58 C59 1.448(4)
C59 C60 1.397(5)
C60 C61 1.454(4)
C62 C66 1.402(5)
C62 C63 1.439(5)
C62 Co1 2.086(3)
C63 C64 1.407(4)
C63 Co1 2.083(3)
C64 C65 1.428(5)
C64 Co1 2.090(3)
C65 C66 1.428(5)
C65 Co1 2.063(3)
C66 Co1 2.100(3)

loop_
_geom_torsion_atom_site_label_1
_geom_torsion_atom_site_label_2
_geom_torsion_atom_site_label_3
_geom_torsion_atom_site_label_4
_geom_torsion
C7 C2 C3 C13 -126.3(3)
C10 C2 C3 C13 -0.5(4)
Co1 C2 C3 C13 116.9(2)
C7 C2 C3 C4 0.7(4)
C10 C2 C3 C4 126.5(3)
Co1 C2 C3 C4 -116.1(2)
C7 C2 C3 Co1 116.8(2)
C10 C2 C3 Co1 -117.4(2)
C13 C3 C4 C5 139.1(3)
C2 C3 C4 C5 5.9(4)
Co1 C3 C4 C5 -74.1(3)
C13 C3 C4 C15 -7.8(3)
C2 C3 C4 C15 -140.9(3)
Co1 C3 C4 C15 139.1(2)
C15 C4 C5 C18 -0.3(4)
C3 C4 C5 C18 -143.9(3)
C15 C4 C5 C6 137.1(3)
C3 C4 C5 C6 -6.5(4)
C4 C5 C6 C7 0.2(4)
C18 C5 C6 C7 142.2(3)
C4 C5 C6 C20 -141.8(3)
C18 C5 C6 C20 0.3(3)
C20 C6 C7 C8 0.5(4)
C5 C6 C7 C8 -136.9(3)
C20 C6 C7 C2 144.1(3)
C5 C6 C7 C2 6.6(4)
C3 C2 C7 C6 -6.9(4)
C10 C2 C7 C6 -138.6(3)
Co1 C2 C7 C6 74.9(3)
C3 C2 C7 C8 139.6(3)
C10 C2 C7 C8 7.9(3)
Co1 C2 C7 C8 -138.6(2)
C6 C7 C8 C22 -2.5(4)
C2 C7 C8 C22 -150.2(3)
C6 C7 C8 C9 142.8(3)
C2 C7 C8 C9 -5.0(3)
C22 C8 C9 C25 0.2(5)
C7 C8 C9 C25 -145.3(3)
C22 C8 C9 C10 145.3(3)
C7 C8 C9 C10 -0.2(3)
C25 C9 C10 C11 2.9(4)
C8 C9 C10 C11 -141.8(3)
C25 C9 C10 C2 150.0(3)
C8 C9 C10 C2 5.2(3)
C7 C2 C10 C11 137.8(3)
C3 C2 C10 C11 5.6(4)
Co1 C2 C10 C11 -75.9(3)
C7 C2 C10 C9 -8.0(3)
C3 C2 C10 C9 -140.2(3)
Co1 C2 C10 C9 138.3(2)
C9 C10 C11 C27 -1.3(4)
C2 C10 C11 C27 -143.7(3)
C9 C10 C11 C12 136.9(3)
C2 C10 C11 C12 -5.5(4)
C10 C11 C12 C13 0.1(4)
C27 C11 C12 C13 142.7(3)
C10 C11 C12 C29 -142.5(3)
C27 C11 C12 C29 0.0(3)
C29 C12 C13 C14 1.2(4)
C11 C12 C13 C14 -136.7(3)
C29 C12 C13 C3 142.9(3)
C11 C12 C13 C3 5.1(4)
C2 C3 C13 C12 -4.7(4)
C4 C3 C13 C12 -137.5(3)
Co1 C3 C13 C12 76.0(3)
C2 C3 C13 C14 140.2(2)
C4 C3 C13 C14 7.4(3)
Co1 C3 C13 C14 -139.1(2)
C12 C13 C14 C31 -2.4(4)
C3 C13 C14 C31 -148.8(3)
C12 C13 C14 C15 141.9(3)
C3 C13 C14 C15 -4.4(3)
C5 C4 C15 C16 1.5(4)
C3 C4 C15 C16 149.5(3)
C5 C4 C15 C14 -142.7(2)
C3 C4 C15 C14 5.3(3)
C31 C14 C15 C16 -0.6(4)
C13 C14 C15 C16 -145.6(3)
C31 C14 C15 C4 144.4(3)
C13 C14 C15 C4 -0.6(3)
C4 C15 C16 C17 -1.2(4)
C14 C15 C16 C17 139.3(3)
C4 C15 C16 C33 -139.4(3)
C14 C15 C16 C33 1.1(4)
C15 C16 C17 C18 -0.3(4)
C33 C16 C17 C18 142.0(3)
C15 C16 C17 C35 -141.7(3)
C33 C16 C17 C35 0.6(3)
C16 C17 C18 C5 1.5(4)
C35 C17 C18 C5 138.5(3)
C16 C17 C18 C19 -137.4(3)
C35 C17 C18 C19 -0.4(4)
C4 C5 C18 C17 -1.1(4)
C6 C5 C18 C17 -143.2(3)
C4 C5 C18 C19 142.1(3)
C6 C5 C18 C19 0.1(3)
C17 C18 C19 C37 0.2(4)
C5 C18 C19 C37 -143.2(3)
C17 C18 C19 C20 142.9(3)
C5 C18 C19 C20 -0.4(3)
C7 C6 C20 C21 1.6(4)
C5 C6 C20 C21 143.5(3)
C7 C6 C20 C19 -142.4(3)
C5 C6 C20 C19 -0.5(3)
C37 C19 C20 C21 -0.5(4)
C18 C19 C20 C21 -143.5(3)
C37 C19 C20 C6 143.5(3)
C18 C19 C20 C6 0.6(3)
C6 C20 C21 C22 -1.8(4)
C19 C20 C21 C22 137.8(3)
C6 C20 C21 C39 -138.9(3)
C19 C20 C21 C39 0.7(4)
C7 C8 C22 C21 2.3(5)
C9 C8 C22 C21 -138.8(3)
C7 C8 C22 C23 139.8(3)
C9 C8 C22 C23 -1.2(4)
C20 C21 C22 C8 -0.1(4)
C39 C21 C22 C8 141.4(3)
C20 C21 C22 C23 -141.6(3)
C39 C21 C22 C23 -0.1(3)
C8 C22 C23 C24 1.1(5)
C21 C22 C23 C24 142.8(3)
C8 C22 C23 C40 -141.9(3)
C21 C22 C23 C40 -0.2(3)
C22 C23 C24 C43 -137.7(3)
C40 C23 C24 C43 0.8(4)
C22 C23 C24 C25 0.2(5)
C40 C23 C24 C25 138.7(3)
C10 C9 C25 C26 -2.6(4)
C8 C9 C25 C26 138.0(3)
C10 C9 C25 C24 -139.5(3)
C8 C9 C25 C24 1.0(5)
C23 C24 C25 C9 -1.2(5)
C43 C24 C25 C9 141.3(3)
C23 C24 C25 C26 -142.7(3)
C43 C24 C25 C26 -0.2(3)
C9 C25 C26 C27 0.7(4)
C24 C25 C26 C27 142.2(3)
C9 C25 C26 C44 -141.2(3)
C24 C25 C26 C44 0.3(3)
C25 C26 C27 C11 1.0(4)
C44 C26 C27 C11 138.4(3)
C25 C26 C27 C28 -138.6(3)
C44 C26 C27 C28 -1.2(4)
C10 C11 C27 C26 -0.6(4)
C12 C11 C27 C26 -143.2(3)
C10 C11 C27 C28 143.1(3)
C12 C11 C27 C28 0.5(3)
C26 C27 C28 C46 0.8(4)
C11 C27 C28 C46 -143.4(3)
C26 C27 C28 C29 143.5(3)
C11 C27 C28 C29 -0.8(3)
C46 C28 C29 C30 -0.7(4)
C27 C28 C29 C30 -143.2(3)
C46 C28 C29 C12 143.3(3)
C27 C28 C29 C12 0.8(3)
C13 C12 C29 C30 0.5(4)
C11 C12 C29 C30 143.0(3)
C13 C12 C29 C28 -143.0(3)
C11 C12 C29 C28 -0.5(3)
C28 C29 C30 C48 1.3(4)
C12 C29 C30 C48 -138.2(3)
C28 C29 C30 C31 138.6(3)
C12 C29 C30 C31 -0.9(4)
C13 C14 C31 C30 2.0(4)
C15 C14 C31 C30 -138.0(3)
C13 C14 C31 C32 139.6(3)
C15 C14 C31 C32 -0.4(4)
C29 C30 C31 C14 -0.3(4)
C48 C30 C31 C14 141.7(3)
C29 C30 C31 C32 -142.4(3)
C48 C30 C31 C32 -0.4(3)
C14 C31 C32 C33 1.1(4)
C30 C31 C32 C33 143.2(3)
C14 C31 C32 C49 -142.0(3)
C30 C31 C32 C49 0.0(3)
C49 C32 C33 C16 137.8(3)
C31 C32 C33 C16 -0.7(4)
C49 C32 C33 C34 0.1(4)
C31 C32 C33 C34 -138.4(3)
C15 C16 C33 C32 -0.4(4)
C17 C16 C33 C32 -142.1(3)
C15 C16 C33 C34 141.7(3)
C17 C16 C33 C34 0.0(3)
C32 C33 C34 C51 0.1(5)
C16 C33 C34 C51 -142.4(3)
C32 C33 C34 C35 141.8(3)
C16 C33 C34 C35 -0.7(3)
C18 C17 C35 C36 1.0(4)
C16 C17 C35 C36 142.8(3)
C18 C17 C35 C34 -142.9(3)
C16 C17 C35 C34 -1.1(3)
C51 C34 C35 C36 -1.6(4)
C33 C34 C35 C36 -143.2(3)
C51 C34 C35 C17 142.7(3)
C33 C34 C35 C17 1.1(3)
C17 C35 C36 C37 -1.2(4)
C34 C35 C36 C37 138.6(3)
C17 C35 C36 C53 -138.3(3)
C34 C35 C36 C53 1.5(4)
C18 C19 C37 C36 -0.4(4)
C20 C19 C37 C36 -138.9(3)
C18 C19 C37 C38 138.8(3)
C20 C19 C37 C38 0.3(4)
C35 C36 C37 C19 0.9(4)
C53 C36 C37 C19 142.9(3)
C35 C36 C37 C38 -142.4(3)
C53 C36 C37 C38 -0.4(3)
C19 C37 C38 C39 -0.3(4)
C36 C37 C38 C39 143.1(3)
C19 C37 C38 C54 -143.3(3)
C36 C37 C38 C54 0.1(3)
C54 C38 C39 C40 -0.2(4)
C37 C38 C39 C40 -138.2(3)
C54 C38 C39 C21 138.5(3)
C37 C38 C39 C21 0.5(4)
C20 C21 C39 C38 -0.7(4)
C22 C21 C39 C38 -142.4(3)
C20 C21 C39 C40 142.0(3)
C22 C21 C39 C40 0.3(3)
C38 C39 C40 C41 0.8(4)
C21 C39 C40 C41 -142.2(3)
C38 C39 C40 C23 142.5(3)
C21 C39 C40 C23 -0.4(3)
C24 C23 C40 C41 -0.8(4)
C22 C23 C40 C41 142.5(3)
C24 C23 C40 C39 -143.0(3)
C22 C23 C40 C39 0.4(3)
C39 C40 C41 C42 138.0(3)
C23 C40 C41 C42 0.8(4)
C39 C40 C41 C55 -1.1(4)
C23 C40 C41 C55 -138.3(3)
C40 C41 C42 C43 -0.7(4)
C55 C41 C42 C43 142.6(3)
C40 C41 C42 C57 -142.8(3)
C55 C41 C42 C57 0.5(3)
C57 C42 C43 C24 138.7(3)
C41 C42 C43 C24 0.6(4)
C57 C42 C43 C44 0.2(4)
C41 C42 C43 C44 -137.9(3)
C23 C24 C43 C42 -0.7(4)
C25 C24 C43 C42 -142.9(3)
C23 C24 C43 C44 142.2(3)
C25 C24 C43 C44 0.0(3)
C27 C26 C44 C45 1.1(4)
C25 C26 C44 C45 142.5(3)
C27 C26 C44 C43 -141.7(3)
C25 C26 C44 C43 -0.3(3)
C42 C43 C44 C45 0.1(4)
C24 C43 C44 C45 -142.7(3)
C42 C43 C44 C26 142.9(3)
C24 C43 C44 C26 0.2(3)
C26 C44 C45 C46 -0.5(4)
C43 C44 C45 C46 137.8(3)
C26 C44 C45 C58 -138.4(3)
C43 C44 C45 C58 -0.1(4)
C29 C28 C46 C47 0.2(4)
C27 C28 C46 C47 138.3(3)
C29 C28 C46 C45 -138.4(3)
C27 C28 C46 C45 -0.3(4)
C44 C45 C46 C28 0.1(4)
C58 C45 C46 C28 142.8(3)
C44 C45 C46 C47 -142.9(3)
C58 C45 C46 C47 -0.2(3)
C28 C46 C47 C48 -0.3(4)
C45 C46 C47 C48 142.5(3)
C28 C46 C47 C59 -142.6(3)
C45 C46 C47 C59 0.3(3)
C46 C47 C48 C30 0.9(4)
C59 C47 C48 C30 139.0(3)
C46 C47 C48 C49 -138.1(3)
C59 C47 C48 C49 -0.1(5)
C29 C30 C48 C47 -1.5(4)
C31 C30 C48 C47 -142.7(3)
C29 C30 C48 C49 141.9(3)
C31 C30 C48 C49 0.6(3)
C47 C48 C49 C50 0.5(5)
C30 C48 C49 C50 -142.7(3)
C47 C48 C49 C32 142.6(3)
C30 C48 C49 C32 -0.6(3)
C33 C32 C49 C50 -0.4(4)
C31 C32 C49 C50 142.5(3)
C33 C32 C49 C48 -142.6(3)
C31 C32 C49 C48 0.3(3)
C48 C49 C50 C60 -0.5(4)
C32 C49 C50 C60 -138.2(3)
C48 C49 C50 C51 138.2(3)
C32 C49 C50 C51 0.5(5)
C35 C34 C51 C52 1.2(4)
C33 C34 C51 C52 138.1(3)
C35 C34 C51 C50 -136.9(3)
C33 C34 C51 C50 0.1(4)
C49 C50 C51 C34 -0.4(5)
C60 C50 C51 C34 142.8(3)
C49 C50 C51 C52 -142.9(3)
C60 C50 C51 C52 0.3(3)
C34 C51 C52 C53 -0.7(4)
C50 C51 C52 C53 141.9(3)
C34 C51 C52 C61 -142.6(3)
C50 C51 C52 C61 -0.1(3)
C51 C52 C53 C54 -138.2(3)
C61 C52 C53 C54 -0.5(4)
C51 C52 C53 C36 0.6(4)
C61 C52 C53 C36 138.2(3)
C35 C36 C53 C52 -1.0(4)
C37 C36 C53 C52 -142.7(3)
C35 C36 C53 C54 142.2(3)
C37 C36 C53 C54 0.6(3)
C39 C38 C54 C55 0.0(4)
C37 C38 C54 C55 142.6(3)
C39 C38 C54 C53 -142.4(3)
C37 C38 C54 C53 0.3(3)
C52 C53 C54 C55 0.0(4)
C36 C53 C54 C55 -143.0(3)
C52 C53 C54 C38 142.4(3)
C36 C53 C54 C38 -0.6(3)
C38 C54 C55 C56 -137.9(3)
C53 C54 C55 C56 0.4(4)
C38 C54 C55 C41 -0.3(4)
C53 C54 C55 C41 138.0(3)
C40 C41 C55 C54 0.9(4)
C42 C41 C55 C54 -142.7(3)
C40 C41 C55 C56 143.1(3)
C42 C41 C55 C56 -0.4(3)
C54 C55 C56 C61 -0.3(4)
C41 C55 C56 C61 -142.3(3)
C54 C55 C56 C57 142.2(3)
C41 C55 C56 C57 0.2(3)
C43 C42 C57 C58 -0.4(4)
C41 C42 C57 C58 142.0(3)
C43 C42 C57 C56 -142.7(3)
C41 C42 C57 C56 -0.4(3)
C61 C56 C57 C58 -0.3(4)
C55 C56 C57 C58 -142.8(3)
C61 C56 C57 C42 142.6(3)
C55 C56 C57 C42 0.1(3)
C42 C57 C58 C59 -137.8(3)
C56 C57 C58 C59 0.3(4)
C42 C57 C58 C45 0.4(4)
C56 C57 C58 C45 138.4(3)
C44 C45 C58 C57 -0.1(4)
C46 C45 C58 C57 -142.8(3)
C44 C45 C58 C59 142.8(3)
C46 C45 C58 C59 0.1(3)
C57 C58 C59 C60 0.0(4)
C45 C58 C59 C60 -142.3(3)
C57 C58 C59 C47 142.4(3)
C45 C58 C59 C47 0.1(3)
C48 C47 C59 C60 -0.4(5)
C46 C47 C59 C60 141.9(3)
C48 C47 C59 C58 -142.5(3)
C46 C47 C59 C58 -0.2(3)
C58 C59 C60 C50 138.2(3)
C47 C59 C60 C50 0.4(4)
C58 C59 C60 C61 -0.3(4)
C47 C59 C60 C61 -138.0(3)
C49 C50 C60 C59 0.1(5)
C51 C50 C60 C59 -143.0(3)
C49 C50 C60 C61 142.8(3)
C51 C50 C60 C61 -0.3(3)
C55 C56 C61 C60 138.0(3)
C57 C56 C61 C60 0.0(4)
C55 C56 C61 C52 -0.2(4)
C57 C56 C61 C52 -138.1(3)
C59 C60 C61 C56 0.3(4)
C50 C60 C61 C56 -142.4(3)
C59 C60 C61 C52 143.0(3)
C50 C60 C61 C52 0.2(3)
C53 C52 C61 C56 0.6(4)
C51 C52 C61 C56 142.7(3)
C53 C52 C61 C60 -142.1(3)
C51 C52 C61 C60 -0.1(3)
C66 C62 C63 C64 -0.1(3)
Co1 C62 C63 C64 60.6(2)
C66 C62 C63 Co1 -60.7(2)
C62 C63 C64 C65 -1.4(3)
Co1 C63 C64 C65 58.79(19)
C62 C63 C64 Co1 -60.2(2)
C63 C64 C65 C66 2.4(3)
Co1 C64 C65 C66 61.90(19)
C63 C64 C65 Co1 -59.55(19)
C63 C62 C66 C65 1.6(3)
Co1 C62 C66 C65 -58.34(19)
C63 C62 C66 Co1 59.9(2)
C64 C65 C66 C62 -2.4(3)
Co1 C65 C66 C62 59.2(2)
C64 C65 C66 Co1 -61.62(19)
O1 C1 Co1 C2 157(4)
O1 C1 Co1 C3 -160(4)
O1 C1 Co1 C65 -7(4)
O1 C1 Co1 C63 19(4)
O1 C1 Co1 C62 -21(4)
O1 C1 Co1 C64 43(4)
O1 C1 Co1 C66 -46(4)
C7 C2 Co1 C1 -17.5(3)
C3 C2 Co1 C1 92.92(18)
C10 C2 Co1 C1 -157.8(3)
C7 C2 Co1 C3 -110.4(3)
C10 C2 Co1 C3 109.3(3)
C7 C2 Co1 C65 157.2(2)
C3 C2 Co1 C65 -92.45(18)
C10 C2 Co1 C65 16.8(3)
C7 C2 Co1 C63 88.6(3)
C3 C2 Co1 C63 -161.03(18)
C10 C2 Co1 C63 -51.8(3)
C7 C2 Co1 C62 153.1(6)
C3 C2 Co1 C62 -96.5(6)
C10 C2 Co1 C62 12.8(8)
C7 C2 Co1 C64 116.0(2)
C3 C2 Co1 C64 -133.64(17)
C10 C2 Co1 C64 -24.4(3)
C7 C2 Co1 C66 -172.6(2)
C3 C2 Co1 C66 -62.2(2)
C10 C2 Co1 C66 47.1(3)
C13 C3 Co1 C1 157.3(2)
C2 C3 Co1 C1 -92.73(18)
C4 C3 Co1 C1 16.5(3)
C13 C3 Co1 C2 -109.9(3)
C4 C3 Co1 C2 109.2(3)
C13 C3 Co1 C65 -13.9(3)
C2 C3 Co1 C65 96.01(17)
C4 C3 Co1 C65 -154.8(2)
C13 C3 Co1 C63 -19.0(7)
C2 C3 Co1 C63 90.9(5)
C4 C3 Co1 C63 -159.8(5)
C13 C3 Co1 C62 52.5(3)
C2 C3 Co1 C62 162.45(18)
C4 C3 Co1 C62 -88.3(3)
C13 C3 Co1 C64 -45.0(3)
C2 C3 Co1 C64 64.9(2)
C4 C3 Co1 C64 174.2(2)
C13 C3 Co1 C66 26.9(3)
C2 C3 Co1 C66 136.83(17)
C4 C3 Co1 C66 -114.0(2)
C66 C65 Co1 C1 -52.3(5)
C64 C65 Co1 C1 65.6(5)
C66 C65 Co1 C2 144.12(19)
C64 C65 Co1 C2 -97.97(19)
C66 C65 Co1 C3 100.4(2)
C64 C65 Co1 C3 -141.69(18)
C66 C65 Co1 C63 -80.8(2)
C64 C65 Co1 C63 37.06(18)
C66 C65 Co1 C62 -36.78(19)
C64 C65 Co1 C62 81.1(2)
C66 C65 Co1 C64 -117.9(3)
C64 C65 Co1 C66 117.9(3)
C64 C63 Co1 C1 151.3(2)
C62 C63 Co1 C1 -90.2(2)
C64 C63 Co1 C2 44.8(3)
C62 C63 Co1 C2 163.25(19)
C64 C63 Co1 C3 -32.4(6)
C62 C63 Co1 C3 86.1(6)
C64 C63 Co1 C65 -37.83(19)
C62 C63 Co1 C65 80.7(2)
C64 C63 Co1 C62 -118.5(3)
C62 C63 Co1 C64 118.5(3)
C64 C63 Co1 C66 -81.6(2)
C62 C63 Co1 C66 36.91(18)
C66 C62 Co1 C1 -147.4(2)
C63 C62 Co1 C1 93.7(2)
C66 C62 Co1 C2 42.0(7)
C63 C62 Co1 C2 -77.0(7)
C66 C62 Co1 C3 -41.6(2)
C63 C62 Co1 C3 -160.57(19)
C66 C62 Co1 C65 37.68(19)
C63 C62 Co1 C65 -81.3(2)
C66 C62 Co1 C63 119.0(3)
C66 C62 Co1 C64 81.61(19)
C63 C62 Co1 C64 -37.34(19)
C63 C62 Co1 C66 -119.0(3)
C63 C64 Co1 C1 -38.2(3)
C65 C64 Co1 C1 -157.24(19)
C63 C64 Co1 C2 -149.57(19)
C65 C64 Co1 C2 91.36(19)
C63 C64 Co1 C3 170.97(18)
C65 C64 Co1 C3 51.9(2)
C63 C64 Co1 C65 119.1(3)
C65 C64 Co1 C63 -119.1(3)
C63 C64 Co1 C62 38.24(19)
C65 C64 Co1 C62 -80.83(19)
C63 C64 Co1 C66 80.9(2)
C65 C64 Co1 C66 -38.17(19)
C62 C66 Co1 C1 41.9(2)
C65 C66 Co1 C1 161.2(2)
C62 C66 Co1 C2 -169.37(18)
C65 C66 Co1 C2 -50.1(3)
C62 C66 Co1 C3 152.17(18)
C65 C66 Co1 C3 -88.5(2)
C62 C66 Co1 C65 -119.3(3)
C62 C66 Co1 C63 -38.05(18)
C65 C66 Co1 C63 81.3(2)
C65 C66 Co1 C62 119.3(3)
C62 C66 Co1 C64 -81.03(19)
C65 C66 Co1 C64 38.3(2)
